data_2019361
loop_
_publ_author_name
'Llamas-Saiz, Antonio L.'
'Grotenbreg, Gijsbert M.'
'Overhand, Mark'
'van Raaij, Mark J.'

_publ_section_title
;
 Double-stranded helical twisted \b-sheet channels in crystals of
 gramicidin S grown in the presence of trifluoroacetic and hydrochloric
 acids
;
_journal_issue 3
_journal_name_full 'Acta Crystallographica Section D Biological Crystallography'
_journal_page_first 401
_journal_page_last 407
_journal_paper_doi 10.1107/S0907444906056435
_journal_volume 63
_journal_year 2007
_chemical_formula_analytical C188H282F12N36O58
_chemical_formula_moiety '3(C60 H94 N12 O10), 4(C2 F3 O2), 20(O)'
_chemical_formula_sum 'C188 H282 F12 N36 O58'
_chemical_formula_weight 4202.51
_chemical_name_common 'Gramicidine S'
_chemical_name_systematic ?
_space_group_IT_number 155
_symmetry_cell_setting trigonal
_symmetry_space_group_name_Hall 'R 3 2"'
_symmetry_space_group_name_H-M 'R 3 2 :H'
_atom_sites_solution_hydrogens geom
_atom_sites_solution_primary direct
_atom_sites_solution_secondary difmap
_audit_creation_method 'WinGX routine CIF_UPDATE'
_cell_angle_alpha 90
_cell_angle_beta 90
_cell_angle_gamma 120
_cell_formula_units_Z 9
_cell_length_a 41.4764(4)
_cell_length_b 41.4764(4)
_cell_length_c 36.2358(5)
_cell_measurement_reflns_used 7652
_cell_measurement_temperature 100.00(10)
_cell_measurement_theta_max 21.967
_cell_measurement_theta_min 0.407
_cell_volume 53984.7(10)
_computing_cell_refinement 'HKL Scalepack (Otwinowski & Minor 1997)'
_computing_data_collection 'Collect (Bruker AXS BV, 1997-2004)'
_computing_data_reduction 'HKL Denzo and Scalepack (Otwinowski & Minor 1997)'
_computing_molecular_graphics 'PyMOL 0.99 (DeLano,W.L. 2002)'
_computing_publication_material 'WinGX publication routines (Farrugia, 1999)'
_computing_structure_refinement 'SHELXL-97 (Sheldrick, 1997)'
_computing_structure_solution 'SnB2.2 (Weeks, C.M. & Miller, R., 1999)'
_diffrn_ambient_temperature 100.00(10)
_diffrn_measured_fraction_theta_full 0.997
_diffrn_measured_fraction_theta_max 0.997
_diffrn_measurement_device_type 'Bruker Nonius FR591 KappaCCD2000'
_diffrn_measurement_method CCD
_diffrn_radiation_monochromator 'multilayer confocal'
_diffrn_radiation_type CuK\a
_diffrn_radiation_wavelength 1.5418
_diffrn_reflns_av_R_equivalents 0.1110
_diffrn_reflns_limit_h_max 21
_diffrn_reflns_limit_h_min -43
_diffrn_reflns_limit_k_max 43
_diffrn_reflns_limit_k_min 0
_diffrn_reflns_limit_l_max 38
_diffrn_reflns_limit_l_min 0
_diffrn_reflns_number 104642
_diffrn_reflns_theta_full 54.32
_diffrn_reflns_theta_max 54.32
_diffrn_reflns_theta_min 3.47
_exptl_absorpt_coefficient_mu 0.782
_exptl_absorpt_correction_T_max 0.962
_exptl_absorpt_correction_T_min 0.147
_exptl_absorpt_correction_type multi-scan
_exptl_absorpt_process_details
;
 SADABS: G.M. Sheldrick, Bruker AXS (1997)
;
_exptl_crystal_colour colourless
_exptl_crystal_density_diffrn 1.163
_exptl_crystal_density_method 'not measured'
_exptl_crystal_description prism
_exptl_crystal_F_000 20106
_exptl_crystal_size_max 0.75
_exptl_crystal_size_mid 0.08
_exptl_crystal_size_min 0.05
_refine_diff_density_max 0.669
_refine_diff_density_min -0.433
_refine_ls_abs_structure_details 'Flack H D (1983), Acta Cryst. A39, 876-881, 6937 Friedel pairs'
_refine_ls_abs_structure_Flack 0.1(4)
_refine_ls_extinction_method none
_refine_ls_goodness_of_fit_ref 1.864
_refine_ls_hydrogen_treatment constr
_refine_ls_matrix_type full
_refine_ls_number_parameters 1273
_refine_ls_number_reflns 7710
_refine_ls_number_restraints 1575
_refine_ls_restrained_S_all 1.761
_refine_ls_R_factor_all 0.1525
_refine_ls_R_factor_gt 0.1461
_refine_ls_shift/su_max 0.036
_refine_ls_shift/su_mean 0.004
_refine_ls_structure_factor_coef Fsqd
_refine_ls_weighting_details 'calc w=1/[\s^2^(Fo^2^)+(0.2000P)^2^+0.0000P] where P=(Fo^2^+2Fc^2^)/3'
_refine_ls_weighting_scheme calc
_refine_ls_wR_factor_gt 0.3849
_refine_ls_wR_factor_ref 0.3950
_reflns_number_gt 6577
_reflns_number_total 7710
_reflns_threshold_expression >2sigma(I)
_cod_data_source_file tm5025sup1.cif
_cod_data_source_block gramsn4n
_cod_original_sg_symbol_Hall 'R 3 2" '
_cod_original_sg_symbol_H-M 'R 3 2'
_cod_database_code 2019361

loop_
_symmetry_equiv_pos_as_xyz
'x, y, z'
'-y, x-y, z'
'-x+y, -x, z'
'y, x, -z'
'x-y, -y, -z'
'-x, -x+y, -z'
'x+2/3, y+1/3, z+1/3'
'-y+2/3, x-y+1/3, z+1/3'
'-x+y+2/3, -x+1/3, z+1/3'
'y+2/3, x+1/3, -z+1/3'
'x-y+2/3, -y+1/3, -z+1/3'
'-x+2/3, -x+y+1/3, -z+1/3'
'x+1/3, y+2/3, z+2/3'
'-y+1/3, x-y+2/3, z+2/3'
'-x+y+1/3, -x+2/3, z+2/3'
'y+1/3, x+2/3, -z+2/3'
'x-y+1/3, -y+2/3, -z+2/3'
'-x+1/3, -x+y+2/3, -z+2/3'

loop_
_atom_site_type_symbol
_atom_site_label
_atom_site_fract_x
_atom_site_fract_y
_atom_site_fract_z
_atom_site_U_iso_or_equiv
_atom_site_adp_type
_atom_site_calc_flag
_atom_site_refinement_flags
_atom_site_occupancy
_atom_site_disorder_assembly
_atom_site_disorder_group
N N_1 0.4357(2) -0.0438(2) 0.13062(17) 0.0873(19) Uani d DU 1 B .
C CA_1 0.4468(3) -0.0552(2) 0.0970(2) 0.093(2) Uani d DU 1 . .
H HA_1 0.4630 -0.0660 0.1029 0.112 Uiso calc R 1 . .
C CB_1 0.4088(3) -0.0851(3) 0.0828(3) 0.115(3) Uani d DU 1 . .
H HB1_1 0.4010 -0.1092 0.0952 0.138 Uiso calc R 1 . .
H HB2_1 0.4096 -0.0885 0.0558 0.138 Uiso calc R 1 . .
C CG_1 0.3826(3) -0.0708(3) 0.0921(3) 0.109(3) Uani d DU 1 . .
H HG1_1 0.3847 -0.0520 0.0740 0.131 Uiso calc R 1 . .
H HG2_1 0.3564 -0.0914 0.0931 0.131 Uiso calc R 1 . .
C CD_1 0.3965(3) -0.0535(3) 0.1303(2) 0.094(3) Uani d DU 1 . .
H HD1_1 0.3942 -0.0310 0.1335 0.113 Uiso calc R 1 . .
H HD2_1 0.3823 -0.0715 0.1501 0.113 Uiso calc R 1 . .
C C_1 0.4653(3) -0.0244(3) 0.0681(2) 0.093(2) Uani d DU 1 . .
O O_1 0.4765(3) -0.0302(3) 0.03882(17) 0.118(3) Uani d DU 1 . .
N N_2 0.4690(2) 0.0083(2) 0.07429(19) 0.0846(19) Uani d DU 1 . .
H H0_2 0.4605 0.0114 0.0955 0.102 Uiso calc R 1 . .
C CA_2 0.4856(3) 0.0396(3) 0.0499(3) 0.108(3) Uani d DU 1 . .
H HA_2 0.4785 0.0320 0.0236 0.129 Uiso calc R 1 . .
C CB_2 0.4764(5) 0.0711(4) 0.0621(4) 0.160(5) Uani d DU 1 . .
H HB_2 0.4837 0.0776 0.0885 0.192 Uiso calc R 1 . .
C CG1_2 0.4988(7) 0.1058(4) 0.0386(5) 0.185(8) Uani d DU 1 . .
H HG1A_2 0.5254 0.1144 0.0412 0.278 Uiso calc R 1 . .
H HG1B_2 0.4939 0.1254 0.0469 0.278 Uiso calc R 1 . .
H HG1C_2 0.4915 0.1000 0.0127 0.278 Uiso calc R 1 . .
C CG2_2 0.4365(5) 0.0567(7) 0.0587(6) 0.195(8) Uani d DU 1 . .
H HG2A_2 0.4230 0.0342 0.0738 0.292 Uiso calc R 1 . .
H HG2B_2 0.4290 0.0507 0.0328 0.292 Uiso calc R 1 . .
H HG2C_2 0.4306 0.0756 0.0672 0.292 Uiso calc R 1 . .
C C_2 0.5273(3) 0.0628(3) 0.0546(2) 0.099(3) Uani d DU 1 . .
O O_2 0.5397(2) 0.0694(3) 0.08624(17) 0.125(3) Uani d DU 1 . .
N N_3 0.5463(2) 0.0749(3) 0.02441(19) 0.112(3) Uani d DU 1 . .
H H0_3 0.5357 0.0655 0.0030 0.134 Uiso calc R 1 . .
C CA_3 0.5855(3) 0.1042(4) 0.0256(3) 0.166(5) Uani d DU 1 . .
H HA_3 0.5910 0.1161 0.0505 0.200 Uiso calc R 1 . .
C CB_3 0.6107(4) 0.0877(7) 0.0194(7) 0.240(9) Uani d DU 1 . .
H HB1_3 0.6072 0.0771 -0.0057 0.288 Uiso calc R 1 . .
H HB2_3 0.6050 0.0677 0.0376 0.288 Uiso calc R 1 . .
C CG_3 0.6507(5) 0.1200(8) 0.0245(12) 0.293(14) Uani d DU 1 . .
H HG1_3 0.6561 0.1393 0.0056 0.352 Uiso calc R 1 . .
H HG2_3 0.6532 0.1314 0.0491 0.352 Uiso calc R 1 . .
C CD_3 0.6785(5) 0.1068(8) 0.0211(14) 0.340(17) Uani d DU 1 . .
H HD1_3 0.6701 0.0839 0.0359 0.408 Uiso calc R 1 . .
H HD2_3 0.6803 0.1008 -0.0050 0.408 Uiso calc R 1 . .
N NZ_3 0.7162(5) 0.1364(7) 0.0343(12) 0.323(18) Uani d DU 1 . .
H HZ1_3 0.7283 0.1255 0.0449 0.485 Uiso calc R 1 . .
H HZ2_3 0.7135 0.1510 0.0513 0.485 Uiso calc R 1 . .
H HZ3_3 0.7298 0.1506 0.0149 0.485 Uiso calc R 1 . .
C C_3 0.5946(4) 0.1336(4) -0.0031(2) 0.165(6) Uani d DU 1 . .
O O_3 0.5833(4) 0.1239(5) -0.0350(2) 0.228(9) Uani d DU 1 . .
N N_4 0.6146(4) 0.1686(4) 0.0073(3) 0.181(5) Uani d DU 1 . .
H H0_4 0.6198 0.1735 0.0309 0.217 Uiso calc R 1 . .
C CA_4 0.6286(4) 0.1996(4) -0.0187(3) 0.174(5) Uani d DU 1 . .
H HA_4 0.6296 0.1897 -0.0436 0.209 Uiso calc R 1 . .
C CB_4 0.6050(6) 0.2183(7) -0.0221(5) 0.225(8) Uani d DU 1 . .
H HB1_4 0.6069 0.2317 0.0011 0.270 Uiso calc R 1 . .
H HB2_4 0.5786 0.1987 -0.0252 0.270 Uiso calc R 1 . .
C CG_4 0.6162(8) 0.2461(8) -0.0548(6) 0.279(12) Uani d DU 1 . .
H HG_4 0.6439 0.2625 -0.0543 0.334 Uiso calc R 1 . .
C CD1_4 0.6057(17) 0.2242(13) -0.0909(6) 0.36(2) Uani d DU 1 . .
H HD1A_4 0.6157 0.2072 -0.0910 0.538 Uiso calc R 1 . .
H HD1B_4 0.6162 0.2415 -0.1117 0.538 Uiso calc R 1 . .
H HD1C_4 0.5785 0.2099 -0.0932 0.538 Uiso calc R 1 . .
C CD2_4 0.5990(13) 0.2706(12) -0.0516(9) 0.325(18) Uani d DU 1 . .
H HD2A_4 0.6076 0.2884 -0.0721 0.488 Uiso calc R 1 . .
H HD2B_4 0.6065 0.2842 -0.0281 0.488 Uiso calc R 1 . .
H HD2C_4 0.5718 0.2552 -0.0525 0.488 Uiso calc R 1 . .
C C_4 0.6686(3) 0.2257(4) -0.0064(3) 0.133(4) Uani d DU 1 . .
O O_4 0.6746(3) 0.2429(3) 0.0220(3) 0.145(3) Uani d DU 1 . .
N N_5 0.6954(3) 0.2272(4) -0.0275(3) 0.167(5) Uani d DU 1 . .
H H0_5 0.6897 0.2152 -0.0487 0.201 Uiso calc R 1 . .
C CA_5 0.7343(3) 0.2488(4) -0.0161(3) 0.153(5) Uani d DU 1 . .
H HA_5 0.7423 0.2759 -0.0167 0.183 Uiso calc R 1 . .
C CB_5 0.7593(3) 0.2415(5) -0.0423(4) 0.170(6) Uani d DU 1 . .
H HB1_5 0.7541 0.2156 -0.0391 0.204 Uiso calc R 1 . .
H HB2_5 0.7539 0.2447 -0.0682 0.204 Uiso calc R 1 . .
C CG_5 0.7999(4) 0.2685(5) -0.0336(3) 0.170(6) Uani d DU 1 . .
C CD1_5 0.8253(5) 0.2593(6) -0.0207(4) 0.203(6) Uani d DU 1 . .
H HD1_5 0.8177 0.2338 -0.0166 0.243 Uiso calc R 1 . .
C CD2_5 0.8139(5) 0.3066(5) -0.0393(5) 0.192(7) Uani d DU 1 . .
H HD2_5 0.7974 0.3138 -0.0495 0.231 Uiso calc R 1 . .
C CE1_5 0.8626(5) 0.2870(5) -0.0132(4) 0.157(5) Uani d DU 1 . .
H HE1_5 0.8803 0.2805 -0.0049 0.189 Uiso calc R 1 . .
C CE2_5 0.8491(5) 0.3341(5) -0.0315(5) 0.172(6) Uani d DU 1 . .
H HE2_5 0.8567 0.3596 -0.0352 0.207 Uiso calc R 1 . .
C CZ_5 0.8724(6) 0.3235(6) -0.0183(5) 0.181(6) Uani d DU 1 . .
H HZ_5 0.8970 0.3422 -0.0122 0.217 Uiso calc R 1 . .
C C_5 0.7393(3) 0.2384(4) 0.0222(3) 0.132(4) Uani d DU 1 . .
O O_5 0.7292(4) 0.2059(3) 0.0293(4) 0.180(5) Uani d DU 1 . .
N N_6 0.7559(3) 0.2655(3) 0.0469(2) 0.125(3) Uani d DU 1 . .
C CA_6 0.7649(3) 0.2593(4) 0.0845(3) 0.148(4) Uani d DU 1 . .
H HA_6 0.7763 0.2431 0.0838 0.177 Uiso calc R 1 . .
C CB_6 0.7945(4) 0.2993(5) 0.0957(4) 0.182(7) Uani d DU 1 . .
H HB1_6 0.7955 0.3025 0.1228 0.218 Uiso calc R 1 . .
H HB2_6 0.8195 0.3055 0.0866 0.218 Uiso calc R 1 . .
C CG_6 0.7813(6) 0.3233(5) 0.0772(5) 0.181(6) Uani d DU 1 . .
H HG1_6 0.7611 0.3235 0.0917 0.217 Uiso calc R 1 . .
H HG2_6 0.8019 0.3492 0.0742 0.217 Uiso calc R 1 . .
C CD_6 0.7673(5) 0.3052(4) 0.0409(4) 0.145(4) Uani d DU 1 . .
H HD1_6 0.7872 0.3164 0.0220 0.174 Uiso calc R 1 . .
H HD2_6 0.7459 0.3077 0.0327 0.174 Uiso calc R 1 . .
C C_6 0.7326(3) 0.2438(4) 0.1120(3) 0.130(4) Uani d DU 1 . .
O O_6 0.7388(3) 0.2411(5) 0.1442(3) 0.177(6) Uani d DU 1 . .
N N_7 0.6994(2) 0.2348(3) 0.0988(2) 0.108(3) Uani d DU 1 . .
H H0_7 0.6967 0.2377 0.0752 0.130 Uiso calc R 1 . .
C CA_7 0.6674(3) 0.2201(3) 0.1234(2) 0.103(3) Uani d DU 1 . .
H HA_7 0.6764 0.2234 0.1494 0.123 Uiso calc R 1 . .
C CB_7 0.6464(3) 0.2418(4) 0.1181(4) 0.139(4) Uani d DU 1 . .
H HB_7 0.6353 0.2367 0.0928 0.167 Uiso calc R 1 . .
C CG1_7 0.6150(4) 0.2277(6) 0.1470(4) 0.168(7) Uani d DU 1 . .
H HG1A_7 0.5983 0.2009 0.1438 0.253 Uiso calc R 1 . .
H HG1B_7 0.6008 0.2407 0.1436 0.253 Uiso calc R 1 . .
H HG1C_7 0.6258 0.2327 0.1718 0.253 Uiso calc R 1 . .
C CG2_7 0.6716(6) 0.2829(4) 0.1226(7) 0.182(8) Uani d DU 1 . .
H HG2A_7 0.6575 0.2957 0.1187 0.273 Uiso calc R 1 . .
H HG2B_7 0.6919 0.2918 0.1046 0.273 Uiso calc R 1 . .
H HG2C_7 0.6821 0.2881 0.1476 0.273 Uiso calc R 1 . .
C C_7 0.6414(3) 0.1792(3) 0.1165(2) 0.109(3) Uani d DU 1 . .
O O_7 0.6293(3) 0.1676(3) 0.08579(19) 0.164(5) Uani d DU 1 . .
N N_8 0.6332(2) 0.1576(2) 0.14592(19) 0.094(2) Uani d DU 1 . .
H H0_8 0.6460 0.1673 0.1663 0.113 Uiso calc R 1 . .
C CA_8 0.6042(3) 0.1189(3) 0.1464(2) 0.100(3) Uani d DU 1 B .
H HA_8 0.5939 0.1111 0.1209 0.120 Uiso calc R 1 . .
C CB_8 0.6199(4) 0.0944(4) 0.1601(4) 0.133(4) Uani d DU 1 . .
H HB1_8 0.6394 0.0972 0.1424 0.160 Uiso calc PR 0.70 A 1
H HB2_8 0.6324 0.1047 0.1840 0.160 Uiso calc PR 0.70 A 1
H HB3_8 0.6335 0.1052 0.1834 0.160 Uiso calc PR 0.30 A 2
H HB4_8 0.5986 0.0694 0.1660 0.160 Uiso calc PR 0.30 A 2
C CGa_8 0.5938(7) 0.0532(5) 0.1655(6) 0.153(7) Uani d PDU 0.70 B 1
H HG1_8 0.6043 0.0436 0.1841 0.184 Uiso calc PR 0.70 B 1
H HG2_8 0.5696 0.0491 0.1748 0.184 Uiso calc PR 0.70 B 1
C CDa_8 0.5879(6) 0.0328(6) 0.1304(7) 0.168(9) Uani d PDU 0.70 B 1
H HD1_8 0.6122 0.0368 0.1214 0.201 Uiso calc PR 0.70 B 1
H HD2_8 0.5781 0.0431 0.1118 0.201 Uiso calc PR 0.70 B 1
N NZa_8 0.5617(8) -0.0080(6) 0.1338(9) 0.223(13) Uani d PDU 0.70 B 1
H HZ1_8 0.5585 -0.0189 0.1113 0.334 Uiso calc PR 0.70 B 1
H HZ2_8 0.5393 -0.0120 0.1423 0.334 Uiso calc PR 0.70 B 1
H HZ3_8 0.5711 -0.0180 0.1499 0.334 Uiso calc PR 0.70 B 1
C CGb_8 0.6452(16) 0.0894(15) 0.1347(14) 0.157(13) Uani d PDU 0.30 B 2
H HG3_8 0.6704 0.1117 0.1349 0.189 Uiso calc PR 0.30 B 2
H HG4_8 0.6355 0.0850 0.1092 0.189 Uiso calc PR 0.30 B 2
C CDb_8 0.6463(15) 0.0555(14) 0.1493(18) 0.172(15) Uani d PDU 0.30 B 2
H HD3_8 0.6477 0.0573 0.1766 0.206 Uiso calc PR 0.30 B 2
H HD4_8 0.6223 0.0331 0.1430 0.206 Uiso calc PR 0.30 B 2
N NZb_8 0.6765(12) 0.0494(12) 0.136(2) 0.20(2) Uani d PDU 0.30 B 2
H HZ4_8 0.6681 0.0245 0.1356 0.307 Uiso calc PR 0.30 B 2
H HZ5_8 0.6960 0.0605 0.1524 0.307 Uiso calc PR 0.30 B 2
H HZ6_8 0.6839 0.0594 0.1136 0.307 Uiso calc PR 0.30 B 2
C C_8 0.5737(2) 0.1152(3) 0.1718(2) 0.096(3) Uani d DU 1 . .
O O_8 0.58115(17) 0.1299(2) 0.20234(16) 0.099(2) Uani d DU 1 B .
N N_9 0.53903(19) 0.0946(3) 0.15992(19) 0.095(2) Uani d DU 1 B .
H H0_9 0.5352 0.0847 0.1377 0.114 Uiso calc R 1 . .
C CA_9 0.5066(2) 0.0877(2) 0.1825(2) 0.087(2) Uani d DU 1 . .
H HA_9 0.5137 0.0909 0.2092 0.104 Uiso calc R 1 B .
C CB_9 0.4921(3) 0.1136(3) 0.1723(2) 0.095(2) Uani d DU 1 B .
H HB1_9 0.4921 0.1152 0.1450 0.114 Uiso calc R 1 . .
H HB2_9 0.5102 0.1388 0.1815 0.114 Uiso calc R 1 . .
C CG_9 0.4538(3) 0.1044(4) 0.1858(4) 0.131(4) Uani d DU 1 . .
H HG_9 0.4356 0.0792 0.1758 0.157 Uiso calc R 1 B .
C CD1_9 0.4508(6) 0.1017(8) 0.2268(4) 0.194(10) Uani d DU 1 B .
H HD1A_9 0.4256 0.0954 0.2343 0.291 Uiso calc R 1 . .
H HD1B_9 0.4690 0.1256 0.2377 0.291 Uiso calc R 1 . .
H HD1C_9 0.4559 0.0822 0.2354 0.291 Uiso calc R 1 . .
C CD2_9 0.4418(5) 0.1314(5) 0.1718(4) 0.147(5) Uani d DU 1 B .
H HD2A_9 0.4441 0.1331 0.1448 0.221 Uiso calc R 1 . .
H HD2B_9 0.4578 0.1560 0.1826 0.221 Uiso calc R 1 . .
H HD2C_9 0.4159 0.1225 0.1788 0.221 Uiso calc R 1 . .
C C_9 0.4777(2) 0.0474(2) 0.1752(2) 0.079(2) Uani d DU 1 B .
O O_9 0.46154(18) 0.03841(18) 0.14519(14) 0.0856(16) Uani d DU 1 . .
N N_10 0.4725(2) 0.0220(2) 0.20149(18) 0.0846(19) Uani d DU 1 . .
H H0_10 0.4836 0.0290 0.2231 0.101 Uiso calc R 1 B .
C CA_10 0.4481(3) -0.0169(2) 0.1931(2) 0.088(2) Uani d DU 1 B .
H HA_10 0.4220 -0.0219 0.1903 0.106 Uiso calc R 1 . .
C CB_10 0.4496(3) -0.0415(3) 0.2240(2) 0.102(3) Uani d DU 1 . .
H HB1_10 0.4757 -0.0347 0.2287 0.122 Uiso calc R 1 B .
H HB2_10 0.4393 -0.0374 0.2471 0.122 Uiso calc R 1 . .
C CG_10 0.4270(3) -0.0825(3) 0.2130(2) 0.102(3) Uani d DU 1 B .
C CD1_10 0.4434(4) -0.1015(4) 0.1993(3) 0.121(3) Uani d DU 1 . .
H HD1_10 0.4698 -0.0893 0.1979 0.146 Uiso calc R 1 B .
C CD2_10 0.3887(3) -0.1006(3) 0.2152(3) 0.109(3) Uani d DU 1 . .
H HD2_10 0.3765 -0.0879 0.2242 0.131 Uiso calc R 1 B .
C CE1_10 0.4227(4) -0.1380(4) 0.1876(3) 0.131(4) Uani d DU 1 B .
H HE1_10 0.4349 -0.1505 0.1781 0.157 Uiso calc R 1 . .
C CE2_10 0.3681(4) -0.1374(3) 0.2041(3) 0.112(3) Uani d DU 1 B .
H HE2_10 0.3418 -0.1500 0.2067 0.135 Uiso calc R 1 . .
C CZ_10 0.3845(4) -0.1563(4) 0.1895(3) 0.135(4) Uani d DU 1 . .
H HZ_10 0.3699 -0.1812 0.1811 0.162 Uiso calc R 1 B .
C C_10 0.4606(3) -0.0264(3) 0.15738(19) 0.084(2) Uani d DU 1 . .
O O_10 0.4936(2) -0.0176(3) 0.15414(18) 0.111(2) Uani d DU 1 B .
N N_21 0.48483(19) 0.0519(2) 0.36365(18) 0.088(2) Uani d DU 1 . .
C CA_21 0.4858(3) 0.0381(3) 0.3273(2) 0.107(3) Uani d DU 1 . .
H HA_21 0.4903 0.0166 0.3292 0.129 Uiso calc R 1 . .
C CB_21 0.4460(3) 0.0248(4) 0.3138(4) 0.150(5) Uani d DU 1 . .
H HB1_21 0.4448 0.0242 0.2865 0.180 Uiso calc R 1 . .
H HB2_21 0.4284 -0.0003 0.3234 0.180 Uiso calc R 1 . .
C CG_21 0.4371(3) 0.0532(5) 0.3289(3) 0.142(4) Uani d DU 1 . .
H HG1_21 0.4099 0.0431 0.3301 0.170 Uiso calc R 1 . .
H HG2_21 0.4485 0.0760 0.3135 0.170 Uiso calc R 1 . .
C CD_21 0.4541(2) 0.0613(4) 0.3674(2) 0.112(4) Uani d DU 1 . .
H HD1_21 0.4356 0.0454 0.3862 0.134 Uiso calc R 1 . .
H HD2_21 0.4643 0.0877 0.3741 0.134 Uiso calc R 1 . .
C C_21 0.5135(2) 0.0672(2) 0.3004(2) 0.080(2) Uani d DU 1 . .
O O_21 0.5138(2) 0.05806(18) 0.26822(16) 0.103(2) Uani d DU 1 . .
N N_22 0.53573(18) 0.10160(19) 0.31362(19) 0.0776(18) Uani d DU 1 . .
H H0_22 0.5337 0.1063 0.3369 0.093 Uiso calc R 1 . .
C CA_22 0.5628(2) 0.1311(2) 0.29058(18) 0.0741(18) Uani d DU 1 . .
H HA_22 0.5563 0.1249 0.2640 0.089 Uiso calc R 1 . .
C CB_22 0.5647(3) 0.1678(2) 0.2998(3) 0.101(3) Uani d DU 1 . .
H HB_22 0.5680 0.1715 0.3271 0.121 Uiso calc R 1 . .
C CG1_22 0.5970(5) 0.2004(3) 0.2815(4) 0.141(5) Uani d DU 1 . .
H HG1A_22 0.5972 0.2234 0.2882 0.211 Uiso calc R 1 . .
H HG1B_22 0.5947 0.1972 0.2546 0.211 Uiso calc R 1 . .
H HG1C_22 0.6203 0.2020 0.2896 0.211 Uiso calc R 1 . .
C CG2_22 0.5273(4) 0.1646(4) 0.2894(4) 0.130(4) Uani d DU 1 . .
H HG2A_22 0.5070 0.1429 0.3017 0.194 Uiso calc R 1 . .
H HG2B_22 0.5238 0.1619 0.2626 0.194 Uiso calc R 1 . .
H HG2C_22 0.5271 0.1872 0.2974 0.194 Uiso calc R 1 . .
C C_22 0.6008(2) 0.1355(3) 0.2984(2) 0.083(2) Uani d DU 1 . .
O O_22 0.61167(18) 0.1367(2) 0.33009(16) 0.105(2) Uani d DU 1 . .
N N_23 0.62133(18) 0.1382(2) 0.26940(18) 0.085(2) Uani d DU 1 . .
H H0_23 0.6113 0.1346 0.2473 0.102 Uiso calc R 1 . .
C CA_23 0.6599(2) 0.1469(3) 0.2726(2) 0.100(3) Uani d DU 1 . .
H HA_23 0.6687 0.1548 0.2985 0.120 Uiso calc R 1 . .
C CB_23 0.6620(4) 0.1123(4) 0.2633(5) 0.145(5) Uani d DU 1 . .
H HB1_23 0.6463 0.0924 0.2810 0.174 Uiso calc R 1 . .
H HB2_23 0.6513 0.1036 0.2384 0.174 Uiso calc R 1 . .
C CG_23 0.7005(5) 0.1176(8) 0.2640(7) 0.227(10) Uani d DU 1 . .
H HG1_23 0.7025 0.1027 0.2437 0.272 Uiso calc R 1 . .
H HG2_23 0.7184 0.1441 0.2587 0.272 Uiso calc R 1 . .
C CD_23 0.7125(6) 0.1073(9) 0.2989(7) 0.227(11) Uani d DU 1 . .
H HD1_23 0.6936 0.0820 0.3070 0.273 Uiso calc R 1 . .
H HD2_23 0.7162 0.1252 0.3188 0.273 Uiso calc R 1 . .
N NZ_23 0.7486(5) 0.1086(5) 0.2901(8) 0.236(11) Uani d DU 1 . .
H HZ1_23 0.7564 0.1012 0.3101 0.354 Uiso calc R 1 . .
H HZ2_23 0.7661 0.1323 0.2839 0.354 Uiso calc R 1 . .
H HZ3_23 0.7451 0.0931 0.2708 0.354 Uiso calc R 1 . .
C C_23 0.6830(2) 0.1786(3) 0.2466(2) 0.091(3) Uani d DU 1 . .
O O_23 0.67375(19) 0.1780(3) 0.21499(18) 0.121(3) Uani d DU 1 . .
N N_24 0.7135(2) 0.2067(2) 0.2611(2) 0.097(2) Uani d DU 1 . .
H H0_24 0.7174 0.2054 0.2848 0.117 Uiso calc R 1 . .
C CA_24 0.7408(2) 0.2392(3) 0.2414(3) 0.105(3) Uani d DU 1 C .
H HA_24 0.7362 0.2353 0.2143 0.126 Uiso calc R 1 . .
C CB_24 0.7381(4) 0.2734(4) 0.2539(5) 0.154(5) Uani d DU 1 . .
H HB1_24 0.7454 0.2777 0.2802 0.185 Uiso calc PR 0.62(2) C 1
H HB2_24 0.7575 0.2951 0.2401 0.185 Uiso calc PR 0.62(2) C 1
H HB3_24 0.7161 0.2659 0.2698 0.185 Uiso calc PR 0.38(2) C 2
H HB4_24 0.7607 0.2914 0.2675 0.185 Uiso calc PR 0.38(2) C 2
C CGa_24 0.7025(4) 0.2747(5) 0.2505(6) 0.136(7) Uani d PDU 0.62(2) C 1
H HG_24 0.6812 0.2493 0.2559 0.164 Uiso calc PR 0.62(2) C 1
C CD1a_24 0.6979(9) 0.3027(8) 0.2742(8) 0.169(11) Uani d PDU 0.62(2) C 1
H HD1A_24 0.6979 0.2967 0.3004 0.254 Uiso calc PR 0.62(2) C 1
H HD1B_24 0.6743 0.3015 0.2681 0.254 Uiso calc PR 0.62(2) C 1
H HD1C_24 0.7185 0.3279 0.2694 0.254 Uiso calc PR 0.62(2) C 1
C CD2a_24 0.6996(13) 0.2839(14) 0.2104(7) 0.202(13) Uani d PDU 0.62(2) C 1
H HD2A_24 0.6768 0.2851 0.2070 0.303 Uiso calc PR 0.62(2) C 1
H HD2B_24 0.6989 0.2645 0.1944 0.303 Uiso calc PR 0.62(2) C 1
H HD2C_24 0.7212 0.3080 0.2041 0.303 Uiso calc PR 0.62(2) C 1
C CGb_24 0.7345(10) 0.2902(8) 0.2175(7) 0.161(10) Uani d PDU 0.38(2) C 2
H HG1_24 0.7164 0.2698 0.2010 0.194 Uiso calc PR 0.38(2) C 2
C CD1b_24 0.7213(11) 0.3172(11) 0.2245(12) 0.139(14) Uani d PDU 0.38(2) C 2
H HD1D_24 0.6970 0.3044 0.2367 0.208 Uiso calc PR 0.38(2) C 2
H HD1E_24 0.7190 0.3276 0.2010 0.208 Uiso calc PR 0.38(2) C 2
H HD1F_24 0.7392 0.3374 0.2404 0.208 Uiso calc PR 0.38(2) C 2
C CD2b_24 0.7735(15) 0.3069(17) 0.2012(16) 0.20(2) Uani d PDU 0.38(2) C 2
H HD2D_24 0.7795 0.2871 0.1972 0.304 Uiso calc PR 0.38(2) C 2
H HD2E_24 0.7916 0.3253 0.2184 0.304 Uiso calc PR 0.38(2) C 2
H HD2F_24 0.7745 0.3189 0.1777 0.304 Uiso calc PR 0.38(2) C 2
C C_24 0.7786(2) 0.2441(3) 0.2505(2) 0.087(2) Uani d DU 1 . .
O O_24 0.79524(19) 0.2616(2) 0.27804(18) 0.0918(17) Uani d DU 1 C .
N N_25 0.7926(2) 0.2282(3) 0.2288(2) 0.103(2) Uani d DU 1 C .
H H0_25 0.7811 0.2172 0.2082 0.123 Uiso calc R 1 . .
C CA_25 0.8273(3) 0.2292(3) 0.2391(2) 0.096(3) Uani d DU 1 . .
H HA_25 0.8483 0.2556 0.2391 0.115 Uiso calc R 1 C .
C CB_25 0.8355(4) 0.2061(4) 0.2109(3) 0.115(3) Uani d DU 1 C .
H HB1_25 0.8150 0.1798 0.2112 0.138 Uiso calc R 1 . .
H HB2_25 0.8372 0.2161 0.1857 0.138 Uiso calc R 1 . .
C CG_25 0.8720(3) 0.2081(4) 0.2211(3) 0.116(3) Uani d DU 1 . .
C CD1_25 0.8685(5) 0.1766(4) 0.2396(5) 0.174(6) Uani d DU 1 C .
H HD1_25 0.8447 0.1549 0.2420 0.209 Uiso calc R 1 . .
C CD2_25 0.9064(3) 0.2393(4) 0.2167(3) 0.130(4) Uani d DU 1 C .
H HD2_25 0.9079 0.2605 0.2051 0.156 Uiso calc R 1 . .
C CE1_25 0.9001(5) 0.1774(5) 0.2545(6) 0.175(6) Uani d DU 1 . .
H HE1_25 0.8983 0.1573 0.2686 0.211 Uiso calc R 1 C .
C CE2_25 0.9387(4) 0.2408(5) 0.2287(4) 0.145(4) Uani d DU 1 . .
H HE2_25 0.9625 0.2620 0.2245 0.174 Uiso calc R 1 C .
C CZ_25 0.9342(5) 0.2092(6) 0.2474(6) 0.190(7) Uani d DU 1 C .
H HZ_25 0.9560 0.2095 0.2559 0.228 Uiso calc R 1 . .
C C_25 0.8233(3) 0.2126(3) 0.2773(2) 0.090(2) Uani d DU 1 . .
O O_25 0.7968(2) 0.1811(2) 0.2832(2) 0.111(2) Uani d DU 1 . .
O O1_51 1.0049(6) 0.3383(5) 0.4648(6) 0.231(7) Uiso d DU 1 . .
O O2_51 0.9708(5) 0.2760(5) 0.4618(5) 0.208(6) Uiso d DU 1 . .
C C1_51 0.9851(4) 0.3070(4) 0.4490(4) 0.138(5) Uiso d DU 1 . .
C C2_51 0.9840(3) 0.3114(3) 0.4083(3) 0.114(3) Uiso d DU 1 . .
F F1_51 0.9662(3) 0.3281(3) 0.3986(3) 0.165(3) Uiso d D 1 . .
F F2_51 0.9727(4) 0.2819(4) 0.3884(4) 0.217(5) Uiso d D 1 . .
F F3_51 1.0178(4) 0.3325(5) 0.3956(5) 0.233(6) Uiso d D 1 . .
O O1_52 0.7820(7) 0.0895(7) 0.3424(7) 0.253(9) Uiso d DU 1 . .
O O2_52 0.7941(11) 0.0761(11) 0.3991(10) 0.361(17) Uiso d DU 1 . .
C C1_52 0.7816(7) 0.0901(7) 0.3780(8) 0.31(2) Uiso d DU 1 . .
C C2_52 0.7631(9) 0.1106(8) 0.3939(7) 0.34(2) Uiso d DU 1 . .
F F1_52 0.7788(7) 0.1300(7) 0.4236(6) 0.287(9) Uiso d D 1 . .
F F2_52 0.7576(5) 0.1319(6) 0.3712(5) 0.241(7) Uiso d D 1 . .
F F3_52 0.7300(9) 0.0849(10) 0.4054(11) 0.44(2) Uiso d D 1 . .
O O_101 0.6748(4) 0.1881(4) -0.0988(5) 0.186(5) Uiso d . 1 . .
O O_102 0.7354(6) 0.1701(6) 0.1797(6) 0.218(6) Uiso d . 1 . .
O O_103 0.6667 0.1808(7) -0.1667 0.221(9) Uiso d S 1 . .
O O_104 0.6951(15) 0.2575(15) -0.1642(15) 0.257(18) Uiso d P 0.50 . .
O O_105 0.7879(9) 0.0781(9) 0.2244(9) 0.300(12) Uiso d . 1 . .
O O_106 0.5656(11) -0.0499(10) 0.1957(10) 0.318(14) Uiso d . 1 . .
O O_107 0.5152(11) -0.0860(11) 0.0886(10) 0.331(15) Uiso d . 1 . .
O O_108 0.6957(13) 0.1502(12) -0.0697(12) 0.355(17) Uiso d . 1 . .
O O_109 0.6056(18) 0.0000 0.0000 0.40(3) Uiso d S 1 . .
O O_110 0.7636(14) 0.1270(15) 0.1637(15) 0.253(17) Uiso d P 0.50 . .
O O_111 0.670(3) 0.014(3) 0.067(2) 0.36(4) Uiso d P 0.50 . .
O O_112 0.5457(19) -0.0231(19) 0.0555(19) 0.30(2) Uiso d P 0.50 . .
O O_113 0.6484(15) 0.1069(15) -0.1482(15) 0.260(18) Uiso d P 0.50 . .
O O_114 0.6213(16) -0.0416(16) 0.0528(15) 0.266(19) Uiso d P 0.50 . .

loop_
_atom_site_aniso_label
_atom_site_aniso_U_11
_atom_site_aniso_U_22
_atom_site_aniso_U_33
_atom_site_aniso_U_12
_atom_site_aniso_U_13
_atom_site_aniso_U_23
N_1 0.113(5) 0.104(5) 0.038(3) 0.049(4) -0.003(3) -0.012(3)
CA_1 0.147(6) 0.100(5) 0.040(4) 0.067(5) -0.005(4) -0.011(3)
CB_1 0.164(8) 0.110(7) 0.052(6) 0.054(5) -0.001(5) -0.023(5)
CG_1 0.130(7) 0.113(7) 0.056(5) 0.040(6) -0.017(5) -0.012(5)
CD_1 0.101(5) 0.103(6) 0.053(5) 0.032(5) -0.003(4) -0.015(4)
C_1 0.130(7) 0.129(6) 0.036(4) 0.077(6) 0.008(4) 0.002(4)
O_1 0.200(8) 0.155(6) 0.049(4) 0.127(6) 0.015(4) 0.002(4)
N_2 0.107(5) 0.110(4) 0.036(4) 0.054(4) 0.009(3) -0.002(3)
CA_2 0.101(5) 0.137(7) 0.105(8) 0.075(5) 0.002(5) 0.034(6)
CB_2 0.215(12) 0.152(10) 0.146(13) 0.117(11) 0.026(11) 0.013(9)
CG1_2 0.31(2) 0.147(10) 0.131(13) 0.136(13) 0.017(14) -0.001(9)
CG2_2 0.248(13) 0.28(2) 0.164(16) 0.216(16) 0.054(14) 0.029(16)
C_2 0.121(6) 0.110(6) 0.048(5) 0.044(5) 0.018(4) -0.020(5)
O_2 0.130(5) 0.155(7) 0.039(3) 0.032(5) 0.015(3) -0.024(4)
N_3 0.106(5) 0.159(7) 0.034(4) 0.039(5) -0.003(3) -0.032(4)
CA_3 0.114(6) 0.243(11) 0.044(5) 0.015(7) 0.009(5) -0.002(6)
CB_3 0.123(8) 0.36(2) 0.185(19) 0.087(12) -0.007(12) 0.047(18)
CG_3 0.144(9) 0.32(3) 0.36(3) 0.077(12) -0.057(16) 0.12(2)
CD_3 0.123(11) 0.31(3) 0.53(4) 0.060(13) -0.04(2) 0.14(3)
NZ_3 0.125(10) 0.22(2) 0.63(6) 0.086(12) 0.020(18) -0.02(3)
C_3 0.144(10) 0.229(9) 0.027(5) 0.021(8) 0.019(5) -0.005(6)
O_3 0.176(9) 0.271(14) 0.045(4) -0.033(10) -0.009(5) 0.010(6)
N_4 0.134(8) 0.240(9) 0.052(6) 0.007(8) 0.012(5) -0.002(6)
CA_4 0.141(7) 0.235(11) 0.081(8) 0.044(8) 0.013(7) 0.003(8)
CB_4 0.170(13) 0.38(2) 0.103(10) 0.125(16) -0.002(11) 0.025(13)
CG_4 0.31(3) 0.40(3) 0.150(15) 0.19(2) -0.008(19) 0.048(16)
CD1_4 0.45(6) 0.57(6) 0.103(11) 0.29(5) -0.01(3) 0.04(2)
CD2_4 0.33(4) 0.53(5) 0.21(3) 0.28(4) -0.04(3) 0.05(3)
C_4 0.141(6) 0.162(10) 0.073(7) 0.059(7) 0.024(6) 0.003(6)
O_4 0.149(7) 0.189(9) 0.073(5) 0.068(6) 0.009(5) 0.000(5)
N_5 0.145(6) 0.192(12) 0.094(7) 0.031(8) 0.053(5) -0.010(7)
CA_5 0.146(6) 0.172(11) 0.082(6) 0.036(8) 0.053(6) -0.014(6)
CB_5 0.143(7) 0.195(13) 0.099(8) 0.029(8) 0.066(7) -0.014(9)
CG_5 0.143(7) 0.219(11) 0.079(9) 0.040(8) 0.046(7) -0.002(9)
CD1_5 0.210(11) 0.276(16) 0.104(12) 0.107(11) 0.012(11) -0.058(13)
CD2_5 0.154(10) 0.212(12) 0.124(12) 0.027(8) 0.063(9) 0.008(11)
CE1_5 0.174(9) 0.220(13) 0.087(9) 0.105(11) 0.054(8) 0.016(10)
CE2_5 0.151(10) 0.184(11) 0.178(17) 0.081(7) 0.033(11) -0.009(12)
CZ_5 0.213(14) 0.238(13) 0.129(13) 0.141(12) 0.047(11) 0.006(13)
C_5 0.138(9) 0.152(7) 0.104(6) 0.071(8) 0.072(5) 0.015(6)
O_5 0.184(10) 0.151(7) 0.182(11) 0.066(7) 0.113(9) 0.021(7)
N_6 0.122(7) 0.168(7) 0.081(5) 0.070(6) 0.047(4) 0.020(5)
CA_6 0.115(7) 0.232(11) 0.104(6) 0.093(8) 0.044(5) 0.036(7)
CB_6 0.088(8) 0.289(16) 0.106(9) 0.047(8) 0.017(6) 0.021(9)
CG_6 0.154(13) 0.183(10) 0.119(11) 0.020(10) 0.010(9) 0.002(9)
CD_6 0.133(10) 0.150(7) 0.120(9) 0.047(9) 0.012(7) 0.008(7)
C_6 0.110(6) 0.207(12) 0.085(6) 0.087(8) 0.027(5) 0.040(8)
O_6 0.124(6) 0.308(17) 0.096(6) 0.107(9) 0.031(5) 0.073(8)
N_7 0.100(5) 0.149(7) 0.064(5) 0.054(5) 0.028(4) 0.006(5)
CA_7 0.092(5) 0.140(6) 0.057(6) 0.044(5) 0.022(4) 0.000(5)
CB_7 0.101(7) 0.197(9) 0.125(11) 0.080(7) 0.047(7) 0.027(9)
CG1_7 0.121(10) 0.272(19) 0.126(11) 0.107(11) 0.061(9) 0.058(13)
CG2_7 0.177(14) 0.177(9) 0.21(2) 0.099(10) 0.060(14) 0.060(13)
C_7 0.092(6) 0.159(6) 0.044(5) 0.038(5) 0.007(4) -0.004(5)
O_7 0.184(9) 0.173(8) 0.035(4) 0.015(7) 0.000(4) -0.003(4)
N_8 0.082(4) 0.134(5) 0.038(4) 0.033(4) 0.005(3) -0.014(4)
CA_8 0.093(5) 0.131(6) 0.056(5) 0.039(5) 0.013(4) -0.019(5)
CB_8 0.124(9) 0.156(7) 0.116(10) 0.067(7) 0.007(7) -0.014(7)
CGa_8 0.150(15) 0.145(8) 0.165(17) 0.074(10) -0.019(13) -0.040(10)
CDa_8 0.127(14) 0.207(15) 0.17(2) 0.086(13) -0.016(14) -0.071(15)
NZa_8 0.18(2) 0.198(15) 0.27(3) 0.087(15) 0.00(2) -0.12(2)
CGb_8 0.15(3) 0.16(3) 0.17(3) 0.08(2) 0.03(2) -0.01(3)
CDb_8 0.16(3) 0.19(3) 0.19(4) 0.11(3) -0.03(3) -0.03(3)
NZb_8 0.14(3) 0.10(2) 0.35(7) 0.04(2) 0.04(4) 0.01(3)
C_8 0.081(4) 0.141(8) 0.033(4) 0.031(5) 0.007(3) 0.001(4)
O_8 0.084(4) 0.141(5) 0.041(3) 0.033(4) 0.003(3) -0.021(3)
N_9 0.083(4) 0.133(6) 0.040(4) 0.033(4) 0.000(3) -0.019(4)
CA_9 0.081(4) 0.114(5) 0.037(4) 0.027(4) 0.007(3) -0.010(4)
CB_9 0.120(6) 0.106(6) 0.040(5) 0.043(5) 0.017(4) -0.014(4)
CG_9 0.127(8) 0.156(10) 0.105(8) 0.067(8) 0.018(7) -0.007(8)
CD1_9 0.176(15) 0.33(3) 0.125(9) 0.164(18) 0.085(11) 0.100(15)
CD2_9 0.161(12) 0.207(16) 0.090(9) 0.105(11) 0.010(8) 0.002(9)
C_9 0.088(5) 0.104(4) 0.037(4) 0.042(4) 0.004(4) -0.017(4)
O_9 0.099(4) 0.108(4) 0.038(3) 0.043(3) -0.003(3) -0.017(3)
N_10 0.086(4) 0.109(4) 0.035(3) 0.030(4) -0.002(3) -0.010(3)
CA_10 0.109(6) 0.109(5) 0.035(4) 0.046(5) 0.000(4) -0.008(4)
CB_10 0.125(7) 0.128(5) 0.035(4) 0.050(5) -0.002(4) 0.002(4)
CG_10 0.146(7) 0.123(5) 0.028(4) 0.060(5) -0.009(5) 0.000(4)
CD1_10 0.164(9) 0.154(8) 0.065(7) 0.094(7) -0.009(6) 0.006(6)
CD2_10 0.142(6) 0.113(6) 0.052(5) 0.049(6) 0.009(6) -0.008(5)
CE1_10 0.201(10) 0.158(9) 0.071(7) 0.118(9) -0.022(8) -0.004(7)
CE2_10 0.154(8) 0.108(6) 0.060(6) 0.054(6) -0.013(6) 0.006(5)
CZ_10 0.204(10) 0.125(8) 0.082(8) 0.087(8) -0.031(9) -0.010(6)
C_10 0.107(5) 0.111(6) 0.029(4) 0.052(5) -0.001(4) 0.002(3)
O_10 0.113(5) 0.160(7) 0.061(4) 0.071(5) 0.009(3) 0.010(4)
N_21 0.088(4) 0.099(5) 0.044(4) 0.021(4) 0.015(3) 0.007(3)
CA_21 0.113(6) 0.102(6) 0.056(5) 0.015(5) 0.015(4) -0.012(4)
CB_21 0.100(6) 0.164(11) 0.082(7) -0.012(7) 0.010(5) -0.034(7)
CG_21 0.083(6) 0.214(13) 0.073(7) 0.033(7) -0.011(5) -0.021(8)
CD_21 0.069(5) 0.179(10) 0.050(5) 0.034(5) 0.017(4) -0.002(5)
C_21 0.082(5) 0.092(5) 0.045(4) 0.027(4) 0.003(4) -0.010(4)
O_21 0.143(6) 0.081(4) 0.044(3) 0.026(4) 0.001(3) -0.010(3)
N_22 0.079(4) 0.090(4) 0.048(4) 0.030(3) 0.012(3) -0.009(3)
CA_22 0.086(4) 0.088(4) 0.031(4) 0.030(4) 0.001(3) -0.004(3)
CB_22 0.137(7) 0.094(5) 0.060(6) 0.049(5) -0.005(5) -0.005(4)
CG1_22 0.169(10) 0.097(6) 0.114(10) 0.036(7) 0.023(9) 0.012(7)
CG2_22 0.154(8) 0.138(10) 0.118(10) 0.090(8) -0.004(8) -0.009(8)
C_22 0.078(4) 0.104(6) 0.041(4) 0.025(4) -0.001(3) 0.003(4)
O_22 0.090(4) 0.172(7) 0.035(3) 0.053(4) 0.000(3) -0.001(3)
N_23 0.078(4) 0.116(5) 0.037(3) 0.031(4) -0.001(3) 0.005(3)
CA_23 0.083(5) 0.141(7) 0.060(5) 0.043(5) -0.002(4) 0.015(5)
CB_23 0.140(9) 0.171(9) 0.141(12) 0.090(9) 0.018(8) 0.042(9)
CG_23 0.173(12) 0.237(19) 0.32(2) 0.141(14) -0.004(15) 0.089(18)
CD_23 0.155(14) 0.24(2) 0.29(3) 0.104(15) -0.014(14) 0.07(2)
NZ_23 0.172(12) 0.165(12) 0.41(3) 0.115(11) -0.073(16) 0.005(17)
C_23 0.077(4) 0.144(7) 0.042(4) 0.046(4) 0.005(3) 0.009(4)
O_23 0.087(4) 0.187(8) 0.048(4) 0.037(4) 0.004(3) 0.027(4)
N_24 0.078(4) 0.145(6) 0.050(4) 0.041(4) 0.003(3) 0.022(4)
CA_24 0.092(5) 0.142(7) 0.085(7) 0.062(5) 0.013(4) 0.038(6)
CB_24 0.125(8) 0.157(8) 0.210(14) 0.093(8) 0.009(9) 0.040(10)
CGa_24 0.113(11) 0.124(13) 0.184(17) 0.068(10) -0.054(12) -0.018(11)
CD1a_24 0.16(2) 0.16(2) 0.23(3) 0.116(18) -0.05(2) -0.02(2)
CD2a_24 0.23(3) 0.25(3) 0.192(18) 0.17(3) -0.02(2) 0.03(2)
CGb_24 0.16(2) 0.137(19) 0.20(2) 0.090(17) 0.001(19) 0.031(17)
CD1b_24 0.14(3) 0.12(2) 0.17(4) 0.069(19) 0.03(2) 0.05(2)
CD2b_24 0.22(4) 0.21(5) 0.22(5) 0.14(3) 0.07(4) 0.03(3)
C_24 0.088(5) 0.122(7) 0.056(5) 0.057(5) 0.008(4) 0.022(4)
O_24 0.099(4) 0.123(5) 0.060(4) 0.061(4) 0.013(3) 0.023(3)
N_25 0.104(5) 0.156(8) 0.061(5) 0.076(5) 0.010(4) 0.016(4)
CA_25 0.102(6) 0.151(8) 0.052(5) 0.075(6) 0.015(4) 0.011(5)
CB_25 0.144(7) 0.172(10) 0.054(5) 0.097(7) -0.007(6) -0.016(6)
CG_25 0.141(6) 0.187(9) 0.054(6) 0.109(7) 0.000(5) -0.024(6)
CD1_25 0.171(10) 0.151(10) 0.232(19) 0.103(9) -0.024(12) -0.014(10)
CD2_25 0.142(6) 0.216(11) 0.066(7) 0.115(7) 0.048(6) 0.041(7)
CE1_25 0.179(11) 0.189(13) 0.209(18) 0.129(10) -0.003(12) -0.007(12)
CE2_25 0.138(7) 0.199(12) 0.142(12) 0.117(9) 0.016(8) -0.024(9)
CZ_25 0.158(10) 0.248(17) 0.204(19) 0.132(10) -0.003(13) 0.023(14)
C_25 0.110(7) 0.124(7) 0.055(5) 0.071(5) 0.013(5) 0.008(5)
O_25 0.128(6) 0.130(5) 0.079(5) 0.067(5) 0.014(4) 0.001(4)

loop_
_atom_type_symbol
_atom_type_description
_atom_type_scat_dispersion_real
_atom_type_scat_dispersion_imag
_atom_type_scat_source
C C 0.0181 0.0091 'International Tables Vol C Tables 4.2.6.8 and 6.1.1.4'
H H 0 0 'International Tables Vol C Tables 4.2.6.8 and 6.1.1.4'
N N 0.0311 0.018 'International Tables Vol C Tables 4.2.6.8 and 6.1.1.4'
O O 0.0492 0.0322 'International Tables Vol C Tables 4.2.6.8 and 6.1.1.4'
F F 0.0727 0.0534 'International Tables Vol C Tables 4.2.6.8 and 6.1.1.4'

loop_
_geom_angle_atom_site_label_1
_geom_angle_atom_site_label_2
_geom_angle_atom_site_label_3
_geom_angle_site_symmetry_1
_geom_angle_site_symmetry_3
_geom_angle
C_10 N_1 CA_1 . . 119.7(7)
C_10 N_1 CD_1 . . 127.3(7)
CA_1 N_1 CD_1 . . 112.9(7)
N_1 CA_1 CB_1 . . 100.3(7)
N_1 CA_1 C_1 . . 114.1(7)
CB_1 CA_1 C_1 . . 109.4(7)
N_1 CA_1 HA_1 . . 110.9
CB_1 CA_1 HA_1 . . 110.9
C_1 CA_1 HA_1 . . 110.9
CA_1 CB_1 CG_1 . . 104.9(8)
CA_1 CB_1 HB1_1 . . 110.8
CG_1 CB_1 HB1_1 . . 110.8
CA_1 CB_1 HB2_1 . . 110.8
CG_1 CB_1 HB2_1 . . 110.8
HB1_1 CB_1 HB2_1 . . 108.8
CD_1 CG_1 CB_1 . . 102.1(8)
CD_1 CG_1 HG1_1 . . 111.4
CB_1 CG_1 HG1_1 . . 111.4
CD_1 CG_1 HG2_1 . . 111.4
CB_1 CG_1 HG2_1 . . 111.4
HG1_1 CG_1 HG2_1 . . 109.2
N_1 CD_1 CG_1 . . 104.0(7)
N_1 CD_1 HD1_1 . . 111.0
CG_1 CD_1 HD1_1 . . 111.0
N_1 CD_1 HD2_1 . . 111.0
CG_1 CD_1 HD2_1 . . 111.0
HD1_1 CD_1 HD2_1 . . 109.0
O_1 C_1 N_2 . . 119.4(8)
O_1 C_1 CA_1 . . 120.5(8)
N_2 C_1 CA_1 . . 120.1(7)
C_1 N_2 CA_2 . . 126.2(7)
C_1 N_2 H0_2 . . 116.9
CA_2 N_2 H0_2 . . 116.9
N_2 CA_2 C_2 . . 112.8(7)
N_2 CA_2 CB_2 . . 111.7(9)
C_2 CA_2 CB_2 . . 96.6(9)
N_2 CA_2 HA_2 . . 111.7
C_2 CA_2 HA_2 . . 111.7
CB_2 CA_2 HA_2 . . 111.7
CG2_2 CB_2 CG1_2 . . 111.7(15)
CG2_2 CB_2 CA_2 . . 109.3(11)
CG1_2 CB_2 CA_2 . . 109.8(11)
CG2_2 CB_2 HB_2 . . 108.6
CG1_2 CB_2 HB_2 . . 108.7
CA_2 CB_2 HB_2 . . 108.6
CB_2 CG1_2 HG1A_2 . . 109.5
CB_2 CG1_2 HG1B_2 . . 109.5
HG1A_2 CG1_2 HG1B_2 . . 109.5
CB_2 CG1_2 HG1C_2 . . 109.5
HG1A_2 CG1_2 HG1C_2 . . 109.5
HG1B_2 CG1_2 HG1C_2 . . 109.5
CB_2 CG2_2 HG2A_2 . . 109.5
CB_2 CG2_2 HG2B_2 . . 109.5
HG2A_2 CG2_2 HG2B_2 . . 109.5
CB_2 CG2_2 HG2C_2 . . 109.5
HG2A_2 CG2_2 HG2C_2 . . 109.5
HG2B_2 CG2_2 HG2C_2 . . 109.5
O_2 C_2 N_3 . . 126.4(9)
O_2 C_2 CA_2 . . 117.7(8)
N_3 C_2 CA_2 . . 115.9(8)
C_2 N_3 CA_3 . . 120.5(7)
C_2 N_3 H0_3 . . 119.7
CA_3 N_3 H0_3 . . 119.8
N_3 CA_3 C_3 . . 112.1(10)
N_3 CA_3 CB_3 . . 110.4(12)
C_3 CA_3 CB_3 . . 108.5(12)
N_3 CA_3 HA_3 . . 108.6
C_3 CA_3 HA_3 . . 108.6
CB_3 CA_3 HA_3 . . 108.6
CA_3 CB_3 CG_3 . . 105.9(16)
CA_3 CB_3 HB1_3 . . 110.6
CG_3 CB_3 HB1_3 . . 110.5
CA_3 CB_3 HB2_3 . . 110.6
CG_3 CB_3 HB2_3 . . 110.6
HB1_3 CB_3 HB2_3 . . 108.7
CD_3 CG_3 CB_3 . . 111.3(19)
CD_3 CG_3 HG1_3 . . 109.4
CB_3 CG_3 HG1_3 . . 109.4
CD_3 CG_3 HG2_3 . . 109.4
CB_3 CG_3 HG2_3 . . 109.4
HG1_3 CG_3 HG2_3 . . 108.0
NZ_3 CD_3 CG_3 . . 110.5(19)
NZ_3 CD_3 HD1_3 . . 109.6
CG_3 CD_3 HD1_3 . . 109.5
NZ_3 CD_3 HD2_3 . . 109.5
CG_3 CD_3 HD2_3 . . 109.6
HD1_3 CD_3 HD2_3 . . 108.1
CD_3 NZ_3 HZ1_3 . . 109.5
CD_3 NZ_3 HZ2_3 . . 109.5
HZ1_3 NZ_3 HZ2_3 . . 109.5
CD_3 NZ_3 HZ3_3 . . 109.5
HZ1_3 NZ_3 HZ3_3 . . 109.5
HZ2_3 NZ_3 HZ3_3 . . 109.5
O_3 C_3 N_4 . . 123.9(12)
O_3 C_3 CA_3 . . 118.7(12)
N_4 C_3 CA_3 . . 117.4(9)
C_3 N_4 CA_4 . . 122.6(10)
C_3 N_4 H0_4 . . 118.7
CA_4 N_4 H0_4 . . 118.7
N_4 CA_4 C_4 . . 104.4(10)
N_4 CA_4 CB_4 . . 115.1(12)
C_4 CA_4 CB_4 . . 114.3(13)
N_4 CA_4 HA_4 . . 107.5
C_4 CA_4 HA_4 . . 107.6
CB_4 CA_4 HA_4 . . 107.5
CA_4 CB_4 CG_4 . . 114.1(15)
CA_4 CB_4 HB1_4 . . 108.7
CG_4 CB_4 HB1_4 . . 108.7
CA_4 CB_4 HB2_4 . . 108.7
CG_4 CB_4 HB2_4 . . 108.7
HB1_4 CB_4 HB2_4 . . 107.6
CD2_4 CG_4 CD1_4 . . 112(2)
CD2_4 CG_4 CB_4 . . 112.0(19)
CD1_4 CG_4 CB_4 . . 108.7(16)
CD2_4 CG_4 HG_4 . . 108.0
CD1_4 CG_4 HG_4 . . 108.0
CB_4 CG_4 HG_4 . . 107.9
CG_4 CD1_4 HD1A_4 . . 109.5
CG_4 CD1_4 HD1B_4 . . 109.5
HD1A_4 CD1_4 HD1B_4 . . 109.5
CG_4 CD1_4 HD1C_4 . . 109.5
HD1A_4 CD1_4 HD1C_4 . . 109.5
HD1B_4 CD1_4 HD1C_4 . . 109.5
CG_4 CD2_4 HD2A_4 . . 109.5
CG_4 CD2_4 HD2B_4 . . 109.5
HD2A_4 CD2_4 HD2B_4 . . 109.5
CG_4 CD2_4 HD2C_4 . . 109.5
HD2A_4 CD2_4 HD2C_4 . . 109.5
HD2B_4 CD2_4 HD2C_4 . . 109.5
O_4 C_4 N_5 . . 123.0(12)
O_4 C_4 CA_4 . . 119.9(11)
N_5 C_4 CA_4 . . 117.1(11)
C_4 N_5 CA_5 . . 120.5(11)
C_4 N_5 H0_5 . . 119.7
CA_5 N_5 H0_5 . . 119.7
N_5 CA_5 C_5 . . 110.9(9)
N_5 CA_5 CB_5 . . 110.4(10)
C_5 CA_5 CB_5 . . 107.9(10)
N_5 CA_5 HA_5 . . 109.2
C_5 CA_5 HA_5 . . 109.2
CB_5 CA_5 HA_5 . . 109.2
CG_5 CB_5 CA_5 . . 109.4(10)
CG_5 CB_5 HB1_5 . . 109.8
CA_5 CB_5 HB1_5 . . 109.8
CG_5 CB_5 HB2_5 . . 109.8
CA_5 CB_5 HB2_5 . . 109.8
HB1_5 CB_5 HB2_5 . . 108.2
CD1_5 CG_5 CD2_5 . . 115.0(14)
CD1_5 CG_5 CB_5 . . 125.9(17)
CD2_5 CG_5 CB_5 . . 119.1(15)
CG_5 CD1_5 CE1_5 . . 121.1(17)
CG_5 CD1_5 HD1_5 . . 119.5
CE1_5 CD1_5 HD1_5 . . 119.5
CE2_5 CD2_5 CG_5 . . 125.8(18)
CE2_5 CD2_5 HD2_5 . . 117.1
CG_5 CD2_5 HD2_5 . . 117.1
CZ_5 CE1_5 CD1_5 . . 118.1(17)
CZ_5 CE1_5 HE1_5 . . 120.9
CD1_5 CE1_5 HE1_5 . . 120.9
CZ_5 CE2_5 CD2_5 . . 116.5(18)
CZ_5 CE2_5 HE2_5 . . 121.7
CD2_5 CE2_5 HE2_5 . . 121.8
CE2_5 CZ_5 CE1_5 . . 123.4(19)
CE2_5 CZ_5 HZ_5 . . 118.3
CE1_5 CZ_5 HZ_5 . . 118.3
O_5 C_5 N_6 . . 122.6(13)
O_5 C_5 CA_5 . . 119.5(13)
N_6 C_5 CA_5 . . 117.9(11)
C_5 N_6 CA_6 . . 123.3(11)
C_5 N_6 CD_6 . . 125.6(10)
CA_6 N_6 CD_6 . . 111.1(10)
N_6 CA_6 C_6 . . 115.8(9)
N_6 CA_6 CB_6 . . 101.1(10)
C_6 CA_6 CB_6 . . 110.0(10)
N_6 CA_6 HA_6 . . 109.9
C_6 CA_6 HA_6 . . 109.9
CB_6 CA_6 HA_6 . . 109.9
CG_6 CB_6 CA_6 . . 103.5(11)
CG_6 CB_6 HB1_6 . . 111.1
CA_6 CB_6 HB1_6 . . 111.1
CG_6 CB_6 HB2_6 . . 111.1
CA_6 CB_6 HB2_6 . . 111.1
HB1_6 CB_6 HB2_6 . . 109.0
CD_6 CG_6 CB_6 . . 103.8(13)
CD_6 CG_6 HG1_6 . . 111.0
CB_6 CG_6 HG1_6 . . 111.0
CD_6 CG_6 HG2_6 . . 111.0
CB_6 CG_6 HG2_6 . . 111.0
HG1_6 CG_6 HG2_6 . . 109.0
CG_6 CD_6 N_6 . . 105.0(11)
CG_6 CD_6 HD1_6 . . 110.7
N_6 CD_6 HD1_6 . . 110.7
CG_6 CD_6 HD2_6 . . 110.7
N_6 CD_6 HD2_6 . . 110.8
HD1_6 CD_6 HD2_6 . . 108.8
O_6 C_6 N_7 . . 124.1(9)
O_6 C_6 CA_6 . . 119.1(10)
N_7 C_6 CA_6 . . 116.9(9)
C_6 N_7 CA_7 . . 120.1(8)
C_6 N_7 H0_7 . . 119.9
CA_7 N_7 H0_7 . . 119.9
N_7 CA_7 C_7 . . 111.0(8)
N_7 CA_7 CB_7 . . 110.1(8)
C_7 CA_7 CB_7 . . 110.0(8)
N_7 CA_7 HA_7 . . 108.6
C_7 CA_7 HA_7 . . 108.6
CB_7 CA_7 HA_7 . . 108.6
CG2_7 CB_7 CG1_7 . . 109.5(13)
CG2_7 CB_7 CA_7 . . 111.9(11)
CG1_7 CB_7 CA_7 . . 108.1(10)
CG2_7 CB_7 HB_7 . . 109.1
CG1_7 CB_7 HB_7 . . 109.1
CA_7 CB_7 HB_7 . . 109.1
CB_7 CG1_7 HG1A_7 . . 109.5
CB_7 CG1_7 HG1B_7 . . 109.5
HG1A_7 CG1_7 HG1B_7 . . 109.5
CB_7 CG1_7 HG1C_7 . . 109.5
HG1A_7 CG1_7 HG1C_7 . . 109.5
HG1B_7 CG1_7 HG1C_7 . . 109.5
CB_7 CG2_7 HG2A_7 . . 109.5
CB_7 CG2_7 HG2B_7 . . 109.5
HG2A_7 CG2_7 HG2B_7 . . 109.5
CB_7 CG2_7 HG2C_7 . . 109.5
HG2A_7 CG2_7 HG2C_7 . . 109.5
HG2B_7 CG2_7 HG2C_7 . . 109.5
O_7 C_7 N_8 . . 123.8(10)
O_7 C_7 CA_7 . . 121.1(9)
N_8 C_7 CA_7 . . 115.1(7)
C_7 N_8 CA_8 . . 123.3(7)
C_7 N_8 H0_8 . . 118.3
CA_8 N_8 H0_8 . . 118.3
N_8 CA_8 C_8 . . 108.1(7)
N_8 CA_8 CB_8 . . 110.2(8)
C_8 CA_8 CB_8 . . 110.2(8)
N_8 CA_8 HA_8 . . 109.5
C_8 CA_8 HA_8 . . 109.5
CB_8 CA_8 HA_8 . . 109.5
CGb_8 CB_8 CA_8 . . 117.0(17)
CGa_8 CB_8 CA_8 . . 119.2(13)
CGa_8 CB_8 HB1_8 . . 107.5
CA_8 CB_8 HB1_8 . . 107.5
CGb_8 CB_8 HB2_8 . . 110.3
CGa_8 CB_8 HB2_8 . . 107.5
CA_8 CB_8 HB2_8 . . 107.5
HB1_8 CB_8 HB2_8 . . 107.0
CGa_8 CB_8 HB3_8 . . 108.0
CGb_8 CB_8 HB3_8 . . 108.0
CA_8 CB_8 HB3_8 . . 108.1
HB1_8 CB_8 HB3_8 . . 104.5
CGb_8 CB_8 HB4_8 . . 108.1
CA_8 CB_8 HB4_8 . . 108.1
CDa_8 CGa_8 CB_8 . . 111.0(17)
HG1_8 CGa_8 HG2_8 . . 108.0
CGa_8 CDa_8 NZa_8 . . 113.5(19)
HD1_8 CDa_8 HD2_8 . . 107.7
HZ1_8 NZa_8 HZ2_8 . . 109.5
HZ1_8 NZa_8 HZ3_8 . . 109.5
HZ2_8 NZa_8 HZ3_8 . . 109.5
CB_8 CGb_8 CDb_8 . . 105(2)
NZb_8 CDb_8 CGb_8 . . 118(3)
HZ4_8 NZb_8 HZ5_8 . . 109.5
HZ4_8 NZb_8 HZ6_8 . . 111.1
HZ5_8 NZb_8 HZ6_8 . . 109.5
O_8 C_8 N_9 . . 122.3(7)
O_8 C_8 CA_8 . . 120.8(7)
N_9 C_8 CA_8 . . 116.9(7)
C_8 N_9 CA_9 . . 122.4(7)
C_8 N_9 H0_9 . . 118.8
CA_9 N_9 H0_9 . . 118.8
N_9 CA_9 CB_9 . . 111.9(7)
N_9 CA_9 C_9 . . 105.0(7)
CB_9 CA_9 C_9 . . 111.2(7)
N_9 CA_9 HA_9 . . 109.5
CB_9 CA_9 HA_9 . . 109.5
C_9 CA_9 HA_9 . . 109.5
CA_9 CB_9 CG_9 . . 118.5(8)
CA_9 CB_9 HB1_9 . . 107.7
CG_9 CB_9 HB1_9 . . 107.7
CA_9 CB_9 HB2_9 . . 107.7
CG_9 CB_9 HB2_9 . . 107.7
HB1_9 CB_9 HB2_9 . . 107.1
CD1_9 CG_9 CB_9 . . 112.2(10)
CD1_9 CG_9 CD2_9 . . 110.1(12)
CB_9 CG_9 CD2_9 . . 113.0(11)
CD1_9 CG_9 HG_9 . . 107.1
CB_9 CG_9 HG_9 . . 107.1
CD2_9 CG_9 HG_9 . . 107.1
CG_9 CD1_9 HD1A_9 . . 109.5
CG_9 CD1_9 HD1B_9 . . 109.5
HD1A_9 CD1_9 HD1B_9 . . 109.5
CG_9 CD1_9 HD1C_9 . . 109.5
HD1A_9 CD1_9 HD1C_9 . . 109.5
HD1B_9 CD1_9 HD1C_9 . . 109.5
CG_9 CD2_9 HD2A_9 . . 109.5
CG_9 CD2_9 HD2B_9 . . 109.5
HD2A_9 CD2_9 HD2B_9 . . 109.5
CG_9 CD2_9 HD2C_9 . . 109.5
HD2A_9 CD2_9 HD2C_9 . . 109.5
HD2B_9 CD2_9 HD2C_9 . . 109.5
O_9 C_9 N_10 . . 122.2(7)
O_9 C_9 CA_9 . . 120.0(8)
N_10 C_9 CA_9 . . 117.6(7)
C_9 N_10 CA_10 . . 118.0(6)
C_9 N_10 H0_10 . . 121.0
CA_10 N_10 H0_10 . . 121.0
N_10 CA_10 C_10 . . 109.4(7)
N_10 CA_10 CB_10 . . 110.5(7)
C_10 CA_10 CB_10 . . 108.4(7)
N_10 CA_10 HA_10 . . 109.5
C_10 CA_10 HA_10 . . 109.5
CB_10 CA_10 HA_10 . . 109.5
CG_10 CB_10 CA_10 . . 110.1(7)
CG_10 CB_10 HB1_10 . . 109.6
CA_10 CB_10 HB1_10 . . 109.6
CG_10 CB_10 HB2_10 . . 109.6
CA_10 CB_10 HB2_10 . . 109.6
HB1_10 CB_10 HB2_10 . . 108.2
CD1_10 CG_10 CD2_10 . . 118.5(10)
CD1_10 CG_10 CB_10 . . 122.2(11)
CD2_10 CG_10 CB_10 . . 119.2(9)
CG_10 CD1_10 CE1_10 . . 121.9(12)
CG_10 CD1_10 HD1_10 . . 119.0
CE1_10 CD1_10 HD1_10 . . 119.0
CG_10 CD2_10 CE2_10 . . 119.4(11)
CG_10 CD2_10 HD2_10 . . 120.3
CE2_10 CD2_10 HD2_10 . . 120.3
CZ_10 CE1_10 CD1_10 . . 120.1(12)
CZ_10 CE1_10 HE1_10 . . 120.0
CD1_10 CE1_10 HE1_10 . . 120.0
CZ_10 CE2_10 CD2_10 . . 122.1(12)
CZ_10 CE2_10 HE2_10 . . 119.0
CD2_10 CE2_10 HE2_10 . . 119.0
CE1_10 CZ_10 CE2_10 . . 118.0(12)
CE1_10 CZ_10 HZ_10 . . 121.0
CE2_10 CZ_10 HZ_10 . . 121.0
O_10 C_10 N_1 . . 122.4(7)
O_10 C_10 CA_10 . . 118.4(7)
N_1 C_10 CA_10 . . 119.2(8)
C_25 N_21 CA_21 18_655 . 120.5(8)
C_25 N_21 CD_21 18_655 . 127.2(7)
CA_21 N_21 CD_21 . . 112.2(7)
N_21 CA_21 C_21 . . 115.3(7)
N_21 CA_21 CB_21 . . 101.3(8)
C_21 CA_21 CB_21 . . 109.1(8)
N_21 CA_21 HA_21 . . 110.3
C_21 CA_21 HA_21 . . 110.3
CB_21 CA_21 HA_21 . . 110.3
CG_21 CB_21 CA_21 . . 104.0(8)
CG_21 CB_21 HB1_21 . . 110.9
CA_21 CB_21 HB1_21 . . 110.9
CG_21 CB_21 HB2_21 . . 111.0
CA_21 CB_21 HB2_21 . . 111.0
HB1_21 CB_21 HB2_21 . . 109.0
CB_21 CG_21 CD_21 . . 103.9(11)
CB_21 CG_21 HG1_21 . . 111.0
CD_21 CG_21 HG1_21 . . 111.0
CB_21 CG_21 HG2_21 . . 111.0
CD_21 CG_21 HG2_21 . . 111.0
HG1_21 CG_21 HG2_21 . . 109.0
CG_21 CD_21 N_21 . . 102.5(8)
CG_21 CD_21 HD1_21 . . 111.3
N_21 CD_21 HD1_21 . . 111.3
CG_21 CD_21 HD2_21 . . 111.3
N_21 CD_21 HD2_21 . . 111.3
HD1_21 CD_21 HD2_21 . . 109.2
O_21 C_21 N_22 . . 124.1(7)
O_21 C_21 CA_21 . . 118.7(7)
N_22 C_21 CA_21 . . 117.2(7)
C_21 N_22 CA_22 . . 121.7(6)
C_21 N_22 H0_22 . . 119.2
CA_22 N_22 H0_22 . . 119.2
N_22 CA_22 CB_22 . . 110.5(6)
N_22 CA_22 C_22 . . 108.2(6)
CB_22 CA_22 C_22 . . 107.9(7)
N_22 CA_22 HA_22 . . 110.0
CB_22 CA_22 HA_22 . . 110.0
C_22 CA_22 HA_22 . . 110.0
CG1_22 CB_22 CA_22 . . 112.4(9)
CG1_22 CB_22 CG2_22 . . 112.2(11)
CA_22 CB_22 CG2_22 . . 108.4(9)
CG1_22 CB_22 HB_22 . . 107.9
CA_22 CB_22 HB_22 . . 107.9
CG2_22 CB_22 HB_22 . . 107.9
CB_22 CG1_22 HG1A_22 . . 109.5
CB_22 CG1_22 HG1B_22 . . 109.5
HG1A_22 CG1_22 HG1B_22 . . 109.5
CB_22 CG1_22 HG1C_22 . . 109.5
HG1A_22 CG1_22 HG1C_22 . . 109.5
HG1B_22 CG1_22 HG1C_22 . . 109.5
CB_22 CG2_22 HG2A_22 . . 109.5
CB_22 CG2_22 HG2B_22 . . 109.5
HG2A_22 CG2_22 HG2B_22 . . 109.5
CB_22 CG2_22 HG2C_22 . . 109.5
HG2A_22 CG2_22 HG2C_22 . . 109.5
HG2B_22 CG2_22 HG2C_22 . . 109.5
O_22 C_22 N_23 . . 122.3(8)
O_22 C_22 CA_22 . . 121.2(7)
N_23 C_22 CA_22 . . 116.4(6)
C_22 N_23 CA_23 . . 122.5(7)
C_22 N_23 H0_23 . . 118.8
CA_23 N_23 H0_23 . . 118.8
N_23 CA_23 C_23 . . 107.8(7)
N_23 CA_23 CB_23 . . 108.8(9)
C_23 CA_23 CB_23 . . 111.9(9)
N_23 CA_23 HA_23 . . 109.5
C_23 CA_23 HA_23 . . 109.5
CB_23 CA_23 HA_23 . . 109.4
CG_23 CB_23 CA_23 . . 114.7(15)
CG_23 CB_23 HB1_23 . . 108.6
CA_23 CB_23 HB1_23 . . 108.6
CG_23 CB_23 HB2_23 . . 108.6
CA_23 CB_23 HB2_23 . . 108.6
HB1_23 CB_23 HB2_23 . . 107.6
CD_23 CG_23 CB_23 . . 117.0(17)
CD_23 CG_23 HG1_23 . . 108.1
CB_23 CG_23 HG1_23 . . 108.0
CD_23 CG_23 HG2_23 . . 108.0
CB_23 CG_23 HG2_23 . . 108.0
HG1_23 CG_23 HG2_23 . . 107.3
CG_23 CD_23 NZ_23 . . 106.0(16)
CG_23 CD_23 HD1_23 . . 110.5
NZ_23 CD_23 HD1_23 . . 110.5
CG_23 CD_23 HD2_23 . . 110.6
NZ_23 CD_23 HD2_23 . . 110.5
HD1_23 CD_23 HD2_23 . . 108.7
CD_23 NZ_23 HZ1_23 . . 109.5
CD_23 NZ_23 HZ2_23 . . 109.5
HZ1_23 NZ_23 HZ2_23 . . 109.5
CD_23 NZ_23 HZ3_23 . . 109.5
HZ1_23 NZ_23 HZ3_23 . . 109.5
HZ2_23 NZ_23 HZ3_23 . . 109.5
O_23 C_23 N_24 . . 123.5(8)
O_23 C_23 CA_23 . . 121.3(8)
N_24 C_23 CA_23 . . 115.2(7)
C_23 N_24 CA_24 . . 125.5(7)
C_23 N_24 H0_24 . . 117.3
CA_24 N_24 H0_24 . . 117.3
N_24 CA_24 C_24 . . 107.1(7)
N_24 CA_24 CB_24 . . 109.2(9)
C_24 CA_24 CB_24 . . 111.0(9)
N_24 CA_24 HA_24 . . 109.8
C_24 CA_24 HA_24 . . 109.8
CB_24 CA_24 HA_24 . . 109.8
CGa_24 CB_24 CA_24 . . 122.0(12)
CGb_24 CB_24 CA_24 . . 103.5(13)
CB_24 CGa_24 CD2a_24 . . 106.7(16)
CB_24 CGa_24 CD1a_24 . . 118.4(14)
CD2a_24 CGa_24 CD1a_24 . . 106.9(17)
CD1b_24 CGb_24 CD2b_24 . . 115(2)
CD1b_24 CGb_24 CB_24 . . 110.5(18)
CD2b_24 CGb_24 CB_24 . . 102(2)
O_24 C_24 N_25 . . 121.3(8)
O_24 C_24 CA_24 . . 119.7(8)
N_25 C_24 CA_24 . . 119.0(8)
C_24 N_25 CA_25 . . 119.9(8)
C_24 N_25 H0_25 . . 120.0
CA_25 N_25 H0_25 . . 120.0
N_25 CA_25 C_25 . . 109.7(7)
N_25 CA_25 CB_25 . . 109.1(8)
C_25 CA_25 CB_25 . . 109.1(8)
N_25 CA_25 HA_25 . . 109.6
C_25 CA_25 HA_25 . . 109.6
CB_25 CA_25 HA_25 . . 109.6
CG_25 CB_25 CA_25 . . 108.9(8)
CG_25 CB_25 HB1_25 . . 109.9
CA_25 CB_25 HB1_25 . . 109.9
CG_25 CB_25 HB2_25 . . 109.9
CA_25 CB_25 HB2_25 . . 109.9
HB1_25 CB_25 HB2_25 . . 108.3
CD2_25 CG_25 CD1_25 . . 120.5(11)
CD2_25 CG_25 CB_25 . . 124.0(12)
CD1_25 CG_25 CB_25 . . 115.1(12)
CG_25 CD1_25 CE1_25 . . 119.8(14)
CG_25 CD1_25 HD1_25 . . 120.1
CE1_25 CD1_25 HD1_25 . . 120.1
CG_25 CD2_25 CE2_25 . . 122.3(13)
CG_25 CD2_25 HD2_25 . . 118.9
CE2_25 CD2_25 HD2_25 . . 118.9
CZ_25 CE1_25 CD1_25 . . 116.5(15)
CZ_25 CE1_25 HE1_25 . . 121.7
CD1_25 CE1_25 HE1_25 . . 121.7
CD2_25 CE2_25 CZ_25 . . 115.8(14)
CD2_25 CE2_25 HE2_25 . . 122.1
CZ_25 CE2_25 HE2_25 . . 122.1
CE1_25 CZ_25 CE2_25 . . 124.8(15)
CE1_25 CZ_25 HZ_25 . . 117.6
CE2_25 CZ_25 HZ_25 . . 117.6
O_25 C_25 N_21 . 18_655 123.9(8)
O_25 C_25 CA_25 . . 118.6(9)
N_21 C_25 CA_25 18_655 . 117.5(8)
O2_51 C1_51 O1_51 . . 129.5(17)
O2_51 C1_51 C2_51 . . 118.9(14)
O1_51 C1_51 C2_51 . . 111.3(14)
F1_51 C2_51 F2_51 . . 108.8(12)
F1_51 C2_51 F3_51 . . 104.8(12)
F2_51 C2_51 F3_51 . . 101.3(13)
F1_51 C2_51 C1_51 . . 113.5(11)
F2_51 C2_51 C1_51 . . 117.1(12)
F3_51 C2_51 C1_51 . . 109.8(12)
O2_52 C1_52 O1_52 . . 127(3)
O2_52 C1_52 C2_52 . . 119(2)
O1_52 C1_52 C2_52 . . 114(2)
F1_52 C2_52 F2_52 . . 108(2)
F1_52 C2_52 F3_52 . . 104(2)
F2_52 C2_52 F3_52 . . 106(2)
F1_52 C2_52 C1_52 . . 115(2)
F2_52 C2_52 C1_52 . . 117(2)
F3_52 C2_52 C1_52 . . 106(2)

loop_
_geom_bond_atom_site_label_1
_geom_bond_atom_site_label_2
_geom_bond_site_symmetry_2
_geom_bond_distance
N_1 C_10 . 1.334(10)
N_1 CA_1 . 1.462(10)
N_1 CD_1 . 1.468(11)
CA_1 CB_1 . 1.528(13)
CA_1 C_1 . 1.527(11)
CA_1 HA_1 . 1.0000
CB_1 CG_1 . 1.517(14)
CB_1 HB1_1 . 0.9900
CB_1 HB2_1 . 0.9900
CG_1 CD_1 . 1.532(12)
CG_1 HG1_1 . 0.9900
CG_1 HG2_1 . 0.9900
CD_1 HD1_1 . 0.9900
CD_1 HD2_1 . 0.9900
C_1 O_1 . 1.231(10)
C_1 N_2 . 1.305(11)
N_2 CA_2 . 1.429(11)
N_2 H0_2 . 0.8800
CA_2 C_2 . 1.509(12)
CA_2 CB_2 . 1.593(13)
CA_2 HA_2 . 1.0000
CB_2 CG2_2 . 1.458(16)
CB_2 CG1_2 . 1.524(15)
CB_2 HB_2 . 1.0000
CG1_2 HG1A_2 . 0.9800
CG1_2 HG1B_2 . 0.9800
CG1_2 HG1C_2 . 0.9800
CG2_2 HG2A_2 . 0.9800
CG2_2 HG2B_2 . 0.9800
CG2_2 HG2C_2 . 0.9800
C_2 O_2 . 1.231(11)
C_2 N_3 . 1.295(11)
N_3 CA_3 . 1.465(12)
N_3 H0_3 . 0.8800
CA_3 C_3 . 1.501(14)
CA_3 CB_3 . 1.524(16)
CA_3 HA_3 . 1.0000
CB_3 CG_3 . 1.54(4)
CB_3 HB1_3 . 0.9900
CB_3 HB2_3 . 0.9900
CG_3 CD_3 . 1.51(4)
CG_3 HG1_3 . 0.9900
CG_3 HG2_3 . 0.9900
CD_3 NZ_3 . 1.50(4)
CD_3 HD1_3 . 0.9900
CD_3 HD2_3 . 0.9900
NZ_3 HZ1_3 . 0.9100
NZ_3 HZ2_3 . 0.9100
NZ_3 HZ3_3 . 0.9100
C_3 O_3 . 1.236(12)
C_3 N_4 . 1.317(14)
N_4 CA_4 . 1.460(14)
N_4 H0_4 . 0.8800
CA_4 C_4 . 1.524(14)
CA_4 CB_4 . 1.528(16)
CA_4 HA_4 . 1.0000
CB_4 CG_4 . 1.554(16)
CB_4 HB1_4 . 0.9900
CB_4 HB2_4 . 0.9900
CG_4 CD2_4 . 1.51(6)
CG_4 CD1_4 . 1.53(4)
CG_4 HG_4 . 1.0000
CD1_4 HD1A_4 . 0.9800
CD1_4 HD1B_4 . 0.9800
CD1_4 HD1C_4 . 0.9800
CD2_4 HD2A_4 . 0.9800
CD2_4 HD2B_4 . 0.9800
CD2_4 HD2C_4 . 0.9800
C_4 O_4 . 1.206(12)
C_4 N_5 . 1.324(13)
N_5 CA_5 . 1.460(14)
N_5 H0_5 . 0.8800
CA_5 C_5 . 1.498(14)
CA_5 CB_5 . 1.546(14)
CA_5 HA_5 . 1.0000
CB_5 CG_5 . 1.518(15)
CB_5 HB1_5 . 0.9900
CB_5 HB2_5 . 0.9900
CG_5 CD1_5 . 1.372(16)
CG_5 CD2_5 . 1.397(17)
CD1_5 CE1_5 . 1.419(16)
CD1_5 HD1_5 . 0.9500
CD2_5 CE2_5 . 1.360(16)
CD2_5 HD2_5 . 0.9500
CE1_5 CZ_5 . 1.369(16)
CE1_5 HE1_5 . 0.9500
CE2_5 CZ_5 . 1.334(16)
CE2_5 HE2_5 . 0.9500
CZ_5 HZ_5 . 0.9500
C_5 O_5 . 1.224(13)
C_5 N_6 . 1.328(13)
N_6 CA_6 . 1.468(13)
N_6 CD_6 . 1.485(14)
CA_6 C_6 . 1.529(12)
CA_6 CB_6 . 1.545(15)
CA_6 HA_6 . 1.0000
CB_6 CG_6 . 1.511(17)
CB_6 HB1_6 . 0.9900
CB_6 HB2_6 . 0.9900
CG_6 CD_6 . 1.482(15)
CG_6 HG1_6 . 0.9900
CG_6 HG2_6 . 0.9900
CD_6 HD1_6 . 0.9900
CD_6 HD2_6 . 0.9900
C_6 O_6 . 1.211(12)
C_6 N_7 . 1.323(12)
N_7 CA_7 . 1.454(11)
N_7 H0_7 . 0.8800
CA_7 C_7 . 1.509(12)
CA_7 CB_7 . 1.544(13)
CA_7 HA_7 . 1.0000
CB_7 CG2_7 . 1.498(15)
CB_7 CG1_7 . 1.541(13)
CB_7 HB_7 . 1.0000
CG1_7 HG1A_7 . 0.9800
CG1_7 HG1B_7 . 0.9800
CG1_7 HG1C_7 . 0.9800
CG2_7 HG2A_7 . 0.9800
CG2_7 HG2B_7 . 0.9800
CG2_7 HG2C_7 . 0.9800
C_7 O_7 . 1.215(11)
C_7 N_8 . 1.323(11)
N_8 CA_8 . 1.446(11)
N_8 H0_8 . 0.8800
CA_8 C_8 . 1.506(11)
CA_8 CB_8 . 1.541(13)
CA_8 HA_8 . 1.0000
CB_8 CGb_8 . 1.485(19)
CB_8 CGa_8 . 1.509(17)
CB_8 HB1_8 . 0.9900
CB_8 HB2_8 . 0.9900
CB_8 HB3_8 . 0.9900
CB_8 HB4_8 . 0.9900
CGa_8 CDa_8 . 1.478(18)
CGa_8 HG1_8 . 0.9900
CGa_8 HG2_8 . 0.9900
CDa_8 NZa_8 . 1.489(19)
CDa_8 HD1_8 . 0.9900
CDa_8 HD2_8 . 0.9900
NZa_8 HZ1_8 . 0.9100
NZa_8 HZ2_8 . 0.9100
NZa_8 HZ3_8 . 0.9100
CGb_8 CDb_8 . 1.52(2)
CGb_8 HG3_8 . 0.9900
CGb_8 HG4_8 . 0.9900
CDb_8 NZb_8 . 1.47(2)
CDb_8 HD3_8 . 0.9900
CDb_8 HD4_8 . 0.9900
NZb_8 HZ4_8 . 0.9100
NZb_8 HZ5_8 . 0.9100
NZb_8 HZ6_8 . 0.8900
C_8 O_8 . 1.226(10)
C_8 N_9 . 1.326(10)
N_9 CA_9 . 1.474(10)
N_9 H0_9 . 0.8800
CA_9 CB_9 . 1.518(12)
CA_9 C_9 . 1.516(11)
CA_9 HA_9 . 1.0000
CB_9 CG_9 . 1.520(13)
CB_9 HB1_9 . 0.9900
CB_9 HB2_9 . 0.9900
CG_9 CD1_9 . 1.490(15)
CG_9 CD2_9 . 1.523(15)
CG_9 HG_9 . 1.0000
CD1_9 HD1A_9 . 0.9800
CD1_9 HD1B_9 . 0.9800
CD1_9 HD1C_9 . 0.9800
CD2_9 HD2A_9 . 0.9800
CD2_9 HD2B_9 . 0.9800
CD2_9 HD2C_9 . 0.9800
C_9 O_9 . 1.232(9)
C_9 N_10 . 1.356(10)
N_10 CA_10 . 1.444(10)
N_10 H0_10 . 0.8800
CA_10 C_10 . 1.518(10)
CA_10 CB_10 . 1.539(11)
CA_10 HA_10 . 1.0000
CB_10 CG_10 . 1.526(12)
CB_10 HB1_10 . 0.9900
CB_10 HB2_10 . 0.9900
CG_10 CD1_10 . 1.366(13)
CG_10 CD2_10 . 1.380(13)
CD1_10 CE1_10 . 1.383(14)
CD1_10 HD1_10 . 0.9500
CD2_10 CE2_10 . 1.385(13)
CD2_10 HD2_10 . 0.9500
CE1_10 CZ_10 . 1.373(15)
CE1_10 HE1_10 . 0.9500
CE2_10 CZ_10 . 1.376(15)
CE2_10 HE2_10 . 0.9500
CZ_10 HZ_10 . 0.9500
C_10 O_10 . 1.233(10)
N_21 C_25 18_655 1.347(11)
N_21 CA_21 . 1.443(10)
N_21 CD_21 . 1.513(12)
CA_21 C_21 . 1.531(11)
CA_21 CB_21 . 1.538(13)
CA_21 HA_21 . 1.0000
CB_21 CG_21 . 1.500(16)
CB_21 HB1_21 . 0.9900
CB_21 HB2_21 . 0.9900
CG_21 CD_21 . 1.524(13)
CG_21 HG1_21 . 0.9900
CG_21 HG2_21 . 0.9900
CD_21 HD1_21 . 0.9900
CD_21 HD2_21 . 0.9900
C_21 O_21 . 1.228(9)
C_21 N_22 . 1.341(10)
N_22 CA_22 . 1.443(9)
N_22 H0_22 . 0.8800
CA_22 CB_22 . 1.521(11)
CA_22 C_22 . 1.521(11)
CA_22 HA_22 . 1.0000
CB_22 CG1_22 . 1.502(13)
CB_22 CG2_22 . 1.539(14)
CB_22 HB_22 . 1.0000
CG1_22 HG1A_22 . 0.9800
CG1_22 HG1B_22 . 0.9800
CG1_22 HG1C_22 . 0.9800
CG2_22 HG2A_22 . 0.9800
CG2_22 HG2B_22 . 0.9800
CG2_22 HG2C_22 . 0.9800
C_22 O_22 . 1.224(9)
C_22 N_23 . 1.322(10)
N_23 CA_23 . 1.457(11)
N_23 H0_23 . 0.8800
CA_23 C_23 . 1.510(12)
CA_23 CB_23 . 1.519(14)
CA_23 HA_23 . 1.0000
CB_23 CG_23 . 1.502(16)
CB_23 HB1_23 . 0.9900
CB_23 HB2_23 . 0.9900
CG_23 CD_23 . 1.50(4)
CG_23 HG1_23 . 0.9900
CG_23 HG2_23 . 0.9900
CD_23 NZ_23 . 1.51(4)
CD_23 HD1_23 . 0.9900
CD_23 HD2_23 . 0.9900
NZ_23 HZ1_23 . 0.9100
NZ_23 HZ2_23 . 0.9100
NZ_23 HZ3_23 . 0.9100
C_23 O_23 . 1.202(10)
C_23 N_24 . 1.328(11)
N_24 CA_24 . 1.443(11)
N_24 H0_24 . 0.8800
CA_24 C_24 . 1.513(11)
CA_24 CB_24 . 1.547(14)
CA_24 HA_24 . 1.0000
CB_24 CGa_24 . 1.511(15)
CB_24 CGb_24 . 1.533(17)
CB_24 HB1_24 . 0.9900
CB_24 HB2_24 . 0.9900
CB_24 HB3_24 . 0.9900
CB_24 HB4_24 . 0.9900
CGa_24 CD2a_24 . 1.521(17)
CGa_24 CD1a_24 . 1.533(17)
CGa_24 HG_24 . 1.0000
CD1a_24 HD1A_24 . 0.9800
CD1a_24 HD1B_24 . 0.9800
CD1a_24 HD1C_24 . 0.9800
CD2a_24 HD2A_24 . 0.9800
CD2a_24 HD2B_24 . 0.9800
CD2a_24 HD2C_24 . 0.9800
CGb_24 CD1b_24 . 1.496(18)
CGb_24 CD2b_24 . 1.523(18)
CGb_24 HG1_24 . 1.0000
CD1b_24 HD1D_24 . 0.9800
CD1b_24 HD1E_24 . 0.9800
CD1b_24 HD1F_24 . 0.9800
CD2b_24 HD2D_24 . 0.9800
CD2b_24 HD2E_24 . 0.9800
CD2b_24 HD2F_24 . 0.9800
C_24 O_24 . 1.225(10)
C_24 N_25 . 1.330(11)
N_25 CA_25 . 1.469(11)
N_25 H0_25 . 0.8800
CA_25 C_25 . 1.516(11)
CA_25 CB_25 . 1.552(12)
CA_25 HA_25 . 1.0000
CB_25 CG_25 . 1.523(13)
CB_25 HB1_25 . 0.9900
CB_25 HB2_25 . 0.9900
CG_25 CD2_25 . 1.372(14)
CG_25 CD1_25 . 1.405(15)
CD1_25 CE1_25 . 1.402(16)
CD1_25 HD1_25 . 0.9500
CD2_25 CE2_25 . 1.380(14)
CD2_25 HD2_25 . 0.9500
CE1_25 CZ_25 . 1.394(16)
CE1_25 HE1_25 . 0.9500
CE2_25 CZ_25 . 1.404(16)
CE2_25 HE2_25 . 0.9500
CZ_25 HZ_25 . 0.9500
C_25 O_25 . 1.236(11)
C_25 N_21 18_655 1.347(11)
O1_51 C1_51 . 1.276(15)
O2_51 C1_51 . 1.205(14)
C1_51 C2_51 . 1.491(14)
C2_51 F1_51 . 1.288(12)
C2_51 F2_51 . 1.290(13)
C2_51 F3_51 . 1.311(14)
O1_52 C1_52 . 1.290(18)
O2_52 C1_52 . 1.222(18)
C1_52 C2_52 . 1.515(17)
C2_52 F1_52 . 1.307(18)
C2_52 F2_52 . 1.308(18)
C2_52 F3_52 . 1.315(19)

loop_
_geom_hbond_atom_site_label_D
_geom_hbond_atom_site_label_H
_geom_hbond_atom_site_label_A
_geom_hbond_site_symmetry_A
_geom_hbond_distance_DH
_geom_hbond_distance_HA
_geom_hbond_distance_DA
_geom_hbond_angle_DHA
N_2 H0_2 O_9 . 0.88 2.11 2.939(9) 156.7
N_3 H0_3 O_1 5 0.88 2.03 2.889(10) 164.0
NZ_3 HZ1_3 O_105 10_545 0.91 2.45 3.14(5) 132.5
NZ_3 HZ2_3 O_5 . 0.91 2.18 2.66(3) 112.2
N_4 H0_4 O_7 . 0.88 2.06 2.912(13) 161.2
N_5 H0_5 O_101 . 0.88 2.06 2.94(2) 177.1
N_7 H0_7 O_4 . 0.88 2.19 3.045(14) 163.4
N_8 H0_8 O_23 . 0.88 2.03 2.896(10) 167.2
NZa_8 HZ1_8 O_112 . 0.91 2.08 2.91(7) 151.8
NZa_8 HZ1_8 O_107 . 0.91 2.58 3.26(4) 132.2
NZa_8 HZ2_8 O_10 . 0.91 1.84 2.75(3) 173.1
NZa_8 HZ3_8 O_106 . 0.91 2.06 2.89(5) 150.8
N_9 H0_9 O_2 . 0.88 2.01 2.872(9) 166.3
N_10 H0_10 O_21 . 0.88 2.05 2.908(9) 166.0
N_22 H0_22 O_24 18_655 0.88 2.14 2.994(9) 164.3
N_23 H0_23 O_8 . 0.88 2.00 2.868(9) 167.3
NZ_23 HZ1_23 O1_52 . 0.91 1.80 2.69(3) 165.3
NZ_23 HZ1_23 F2_52 . 0.91 2.54 3.06(4) 116.7
NZ_23 HZ2_23 O_25 . 0.91 1.77 2.66(2) 164.9
NZ_23 HZ3_23 O_105 . 0.91 2.74 3.46(4) 137.7
N_24 H0_24 O_22 18_655 0.88 1.99 2.861(9) 168.7
N_25 H0_25 O_102 . 0.88 2.18 2.98(2) 150.3
